data_7106788
loop_
_publ_author_name
'Shivaiah Vaddypally'
'Sandeep K.Kondaveeti'
'Michael Zdilla'

_publ_section_title
;
 An isolable, metastable, geometrically unique manganese(IV) trihydrazide
 complex poised for reactivity
;
_journal_name_full Chem.Commun.
_journal_page_first 9696
_journal_paper_doi 10.1039/c1cc13427b
_journal_volume 47
_journal_year 2011
_chemical_formula_moiety 'C44 H46 Li2 Mn N6 O2'
_chemical_formula_sum 'C44 H46 Li2 Mn N6 O2'
_chemical_formula_weight 759.69
_chemical_name_common
;bis(tetrahydrofuranlithium)
tris(N,N'diphenylhydrazido)manganate(IV)
;
_chemical_name_systematic
;
bis(tetrahydrofuranlithium) tris(N,N'diphenylhydrazido)manganate(IV)
;
_space_group_IT_number 15
_symmetry_cell_setting monoclinic
_symmetry_space_group_name_Hall '-C 2yc'
_symmetry_space_group_name_H-M 'C 1 2/c 1'
_atom_sites_solution_hydrogens geom
_atom_sites_solution_primary direct
_atom_sites_solution_secondary difmap
_audit_creation_method SHELXL-97
_cell_angle_alpha 90.00
_cell_angle_beta 95.1030(10)
_cell_angle_gamma 90.00
_cell_formula_units_Z 4
_cell_length_a 12.0250(7)
_cell_length_b 17.5310(10)
_cell_length_c 18.7595(11)
_cell_measurement_reflns_used 6725
_cell_measurement_temperature 173(2)
_cell_measurement_theta_max 27.83
_cell_measurement_theta_min 2.26
_cell_volume 3939.0(4)
_computing_cell_refinement 'SAINT (Bruker AXS)'
_computing_data_collection 'COSMO (Bruker AXS)'
_computing_data_reduction 'SADABS (Bruker AXS)'
_computing_molecular_graphics 'SHELXL-97, XP (Sheldrick, 2008'
_computing_publication_material 'APEX2 (Bruker AXS)'
_computing_structure_refinement 'SHELXL-97 (Sheldrick, 2008)'
_computing_structure_solution 'SHELXS-97 (Sheldrick, 2008)'
_diffrn_ambient_temperature 173(2)
_diffrn_detector_area_resol_mean 8.3333
_diffrn_measured_fraction_theta_full 0.994
_diffrn_measured_fraction_theta_max 0.994
_diffrn_measurement_device_type 'Bruker Kappa APEX II DUO'
_diffrn_measurement_method 'phi and omega scans'
_diffrn_radiation_monochromator graphite
_diffrn_radiation_source 'fine-focus sealed tube'
_diffrn_radiation_type MoK\a
_diffrn_radiation_wavelength 0.71073
_diffrn_reflns_av_R_equivalents 0.0253
_diffrn_reflns_av_sigmaI/netI 0.0253
_diffrn_reflns_limit_h_max 15
_diffrn_reflns_limit_h_min -15
_diffrn_reflns_limit_k_max 23
_diffrn_reflns_limit_k_min -22
_diffrn_reflns_limit_l_max 24
_diffrn_reflns_limit_l_min -24
_diffrn_reflns_number 18662
_diffrn_reflns_theta_full 27.88
_diffrn_reflns_theta_max 27.88
_diffrn_reflns_theta_min 2.06
_exptl_absorpt_coefficient_mu 0.380
_exptl_absorpt_correction_T_max 0.9702
_exptl_absorpt_correction_T_min 0.9279
_exptl_absorpt_correction_type multi-scan
_exptl_absorpt_process_details
;
19012 Corrected reflections written to file
Estimated minimum and maximum transmission: 0.6493 0.7456
The ratio of these values is more reliable than their absolute values!
Additional spherical absorption correction applied with mu*r = 0.2000
Lambda/2 correction factor = 0.0015
;
_exptl_crystal_colour brown
_exptl_crystal_density_diffrn 1.281
_exptl_crystal_density_method 'not measured'
_exptl_crystal_description block
_exptl_crystal_F_000 1596
_exptl_crystal_size_max 0.20
_exptl_crystal_size_mid 0.15
_exptl_crystal_size_min 0.08
_refine_diff_density_max 0.375
_refine_diff_density_min -0.259
_refine_diff_density_rms 0.044
_refine_ls_extinction_method none
_refine_ls_goodness_of_fit_ref 1.025
_refine_ls_hydrogen_treatment constr
_refine_ls_matrix_type full
_refine_ls_number_parameters 249
_refine_ls_number_reflns 4676
_refine_ls_number_restraints 0
_refine_ls_restrained_S_all 1.025
_refine_ls_R_factor_all 0.0468
_refine_ls_R_factor_gt 0.0341
_refine_ls_shift/su_max 0.000
_refine_ls_shift/su_mean 0.000
_refine_ls_structure_factor_coef Fsqd
_refine_ls_weighting_details 'calc w=1/[\s^2^(Fo^2^)+(0.0394P)^2^+3.4189P] where P=(Fo^2^+2Fc^2^)/3'
_refine_ls_weighting_scheme calc
_refine_ls_wR_factor_gt 0.0835
_refine_ls_wR_factor_ref 0.0897
_reflns_number_gt 3858
_reflns_number_total 4676
_reflns_threshold_expression >2sigma(I)
_cod_data_source_file c1cc13427b.txt
_cod_data_source_block 1b
_cod_original_sg_symbol_H-M C2/c
_cod_database_code 7106788

loop_
_symmetry_equiv_pos_as_xyz
'x, y, z'
'-x, y, -z+1/2'
'x+1/2, y+1/2, z'
'-x+1/2, y+1/2, -z+1/2'
'-x, -y, -z'
'x, -y, z-1/2'
'-x+1/2, -y+1/2, -z'
'x+1/2, -y+1/2, z-1/2'

loop_
_atom_site_label
_atom_site_type_symbol
_atom_site_fract_x
_atom_site_fract_y
_atom_site_fract_z
_atom_site_U_iso_or_equiv
_atom_site_adp_type
_atom_site_occupancy
_atom_site_symmetry_multiplicity
_atom_site_calc_flag
_atom_site_refinement_flags
_atom_site_disorder_assembly
_atom_site_disorder_group
Mn1 Mn 1.0000 0.023238(16) 0.7500 0.02051(9) Uani 1 2 d S . .
N1 N 1.05727(10) 0.00411(7) 0.65315(6) 0.0229(2) Uani 1 1 d . . .
N2 N 0.96663(10) -0.04385(7) 0.66670(6) 0.0232(2) Uani 1 1 d . . .
N3 N 0.95397(9) 0.13128(6) 0.72233(6) 0.0219(2) Uani 1 1 d . . .
Li1 Li 1.0089(2) 0.11120(15) 0.62425(15) 0.0336(6) Uani 1 1 d . . .
O1 O 0.99919(10) 0.17440(7) 0.54152(6) 0.0366(3) Uani 1 1 d . . .
C1 C 1.16131(11) -0.03411(8) 0.65943(7) 0.0224(3) Uani 1 1 d . . .
C2 C 1.25780(12) 0.01095(9) 0.66332(8) 0.0271(3) Uani 1 1 d . . .
H2 H 1.2515 0.0650 0.6614 0.033 Uiso 1 1 calc R . .
C3 C 1.36225(13) -0.02278(10) 0.66988(9) 0.0333(3) Uani 1 1 d . . .
H3 H 1.4273 0.0083 0.6732 0.040 Uiso 1 1 calc R . .
C4 C 1.37273(13) -0.10164(10) 0.67171(9) 0.0358(4) Uani 1 1 d . . .
H4 H 1.4445 -0.1247 0.6765 0.043 Uiso 1 1 calc R . .
C5 C 1.27751(13) -0.14619(9) 0.66646(8) 0.0319(3) Uani 1 1 d . . .
H5 H 1.2843 -0.2002 0.6669 0.038 Uiso 1 1 calc R . .
C6 C 1.17220(13) -0.11338(8) 0.66048(8) 0.0268(3) Uani 1 1 d . . .
H6 H 1.1076 -0.1448 0.6571 0.032 Uiso 1 1 calc R . .
C7 C 0.86725(11) -0.02687(8) 0.62435(7) 0.0227(3) Uani 1 1 d . . .
C8 C 0.86257(13) 0.01041(9) 0.55821(8) 0.0272(3) Uani 1 1 d . . .
H8 H 0.9297 0.0259 0.5392 0.033 Uiso 1 1 calc R . .
C9 C 0.76032(14) 0.02484(10) 0.52011(9) 0.0354(4) Uani 1 1 d . . .
H9 H 0.7579 0.0512 0.4757 0.043 Uiso 1 1 calc R . .
C10 C 0.66242(14) 0.00133(11) 0.54615(10) 0.0415(4) Uani 1 1 d . . .
H10 H 0.5926 0.0120 0.5202 0.050 Uiso 1 1 calc R . .
C11 C 0.66641(13) -0.03800(10) 0.61045(10) 0.0362(4) Uani 1 1 d . . .
H11 H 0.5990 -0.0554 0.6278 0.043 Uiso 1 1 calc R . .
C12 C 0.76707(13) -0.05215(9) 0.64966(8) 0.0281(3) Uani 1 1 d . . .
H12 H 0.7685 -0.0790 0.6937 0.034 Uiso 1 1 calc R . .
C13 C 0.85593(11) 0.16352(8) 0.74408(8) 0.0220(3) Uani 1 1 d . . .
C14 C 0.85443(12) 0.21507(8) 0.80132(8) 0.0259(3) Uani 1 1 d . . .
H14 H 0.9225 0.2297 0.8273 0.031 Uiso 1 1 calc R . .
C15 C 0.75401(13) 0.24472(9) 0.82015(9) 0.0313(3) Uani 1 1 d . . .
H15 H 0.7542 0.2792 0.8593 0.038 Uiso 1 1 calc R . .
C16 C 0.65396(13) 0.22490(10) 0.78294(9) 0.0340(4) Uani 1 1 d . . .
H16 H 0.5856 0.2449 0.7965 0.041 Uiso 1 1 calc R . .
C17 C 0.65487(12) 0.17511(9) 0.72522(9) 0.0306(3) Uani 1 1 d . . .
H17 H 0.5865 0.1616 0.6990 0.037 Uiso 1 1 calc R . .
C18 C 0.75386(12) 0.14504(8) 0.70559(8) 0.0255(3) Uani 1 1 d . . .
H18 H 0.7529 0.1116 0.6657 0.031 Uiso 1 1 calc R . .
C19 C 0.90241(17) 0.22097(12) 0.52391(12) 0.0511(5) Uani 1 1 d . . .
H19A H 0.8704 0.2380 0.5681 0.061 Uiso 1 1 calc R . .
H19B H 0.8448 0.1917 0.4945 0.061 Uiso 1 1 calc R . .
C20 C 0.9386(2) 0.28762(14) 0.48342(15) 0.0749(8) Uani 1 1 d . . .
H20A H 0.9193 0.3357 0.5071 0.090 Uiso 1 1 calc R . .
H20B H 0.9019 0.2874 0.4340 0.090 Uiso 1 1 calc R . .
C21 C 1.0625(2) 0.28022(13) 0.48265(14) 0.0693(7) Uani 1 1 d . . .
H21A H 1.0868 0.2953 0.4356 0.083 Uiso 1 1 calc R . .
H21B H 1.1019 0.3122 0.5203 0.083 Uiso 1 1 calc R . .
C22 C 1.08426(17) 0.19763(11) 0.49683(11) 0.0466(5) Uani 1 1 d . . .
H22A H 1.0786 0.1683 0.4516 0.056 Uiso 1 1 calc R . .
H22B H 1.1595 0.1899 0.5217 0.056 Uiso 1 1 calc R . .

loop_
_atom_site_aniso_label
_atom_site_aniso_U_11
_atom_site_aniso_U_22
_atom_site_aniso_U_33
_atom_site_aniso_U_23
_atom_site_aniso_U_13
_atom_site_aniso_U_12
Mn1 0.01953(15) 0.01932(15) 0.02259(16) 0.000 0.00131(11) 0.000
N1 0.0203(6) 0.0230(6) 0.0258(6) -0.0009(5) 0.0031(5) -0.0010(4)
N2 0.0203(6) 0.0235(6) 0.0257(6) -0.0012(5) 0.0023(5) -0.0019(4)
N3 0.0181(6) 0.0205(6) 0.0263(6) -0.0005(5) -0.0019(5) 0.0000(4)
Li1 0.0393(15) 0.0289(13) 0.0329(14) 0.0045(11) 0.0046(12) 0.0050(11)
O1 0.0377(6) 0.0378(6) 0.0344(6) 0.0102(5) 0.0036(5) 0.0031(5)
C1 0.0227(7) 0.0257(7) 0.0193(6) -0.0016(5) 0.0043(5) 0.0021(5)
C2 0.0253(7) 0.0261(7) 0.0302(8) -0.0035(6) 0.0041(6) 0.0001(6)
C3 0.0229(7) 0.0393(9) 0.0384(9) -0.0034(7) 0.0057(6) -0.0006(6)
C4 0.0269(8) 0.0418(9) 0.0395(9) 0.0026(7) 0.0073(7) 0.0112(7)
C5 0.0365(9) 0.0273(8) 0.0332(8) 0.0021(6) 0.0099(7) 0.0081(6)
C6 0.0286(7) 0.0255(7) 0.0268(7) -0.0001(6) 0.0059(6) 0.0005(6)
C7 0.0234(7) 0.0206(6) 0.0241(7) -0.0062(5) 0.0017(5) -0.0007(5)
C8 0.0264(7) 0.0318(8) 0.0236(7) -0.0045(6) 0.0039(6) -0.0030(6)
C9 0.0371(9) 0.0412(9) 0.0266(8) 0.0002(7) -0.0053(7) -0.0032(7)
C10 0.0279(8) 0.0487(10) 0.0453(10) -0.0004(8) -0.0113(7) -0.0038(7)
C11 0.0243(8) 0.0387(9) 0.0457(10) -0.0031(7) 0.0032(7) -0.0085(6)
C12 0.0288(8) 0.0264(7) 0.0293(8) -0.0026(6) 0.0040(6) -0.0051(6)
C13 0.0208(6) 0.0180(6) 0.0271(7) 0.0043(5) 0.0011(5) 0.0005(5)
C14 0.0246(7) 0.0230(7) 0.0294(8) 0.0003(6) -0.0019(6) 0.0015(5)
C15 0.0347(8) 0.0270(8) 0.0324(8) -0.0017(6) 0.0040(6) 0.0060(6)
C16 0.0257(8) 0.0361(9) 0.0410(9) 0.0039(7) 0.0077(7) 0.0078(6)
C17 0.0211(7) 0.0317(8) 0.0382(9) 0.0052(7) -0.0013(6) 0.0011(6)
C18 0.0239(7) 0.0222(7) 0.0297(8) 0.0011(6) -0.0008(6) 0.0004(5)
C19 0.0458(11) 0.0547(12) 0.0531(12) 0.0114(9) 0.0057(9) 0.0135(9)
C20 0.0844(18) 0.0552(14) 0.0855(18) 0.0321(13) 0.0096(14) 0.0193(13)
C21 0.0911(19) 0.0494(13) 0.0710(16) 0.0176(11) 0.0264(14) -0.0061(12)
C22 0.0510(11) 0.0491(11) 0.0421(10) 0.0035(8) 0.0175(9) 0.0026(9)

loop_
_atom_type_symbol
_atom_type_description
_atom_type_scat_dispersion_real
_atom_type_scat_dispersion_imag
_atom_type_scat_source
C C 0.0033 0.0016 'International Tables Vol C Tables 4.2.6.8 and 6.1.1.4'
H H 0.0000 0.0000 'International Tables Vol C Tables 4.2.6.8 and 6.1.1.4'
Li Li -0.0003 0.0001 'International Tables Vol C Tables 4.2.6.8 and 6.1.1.4'
N N 0.0061 0.0033 'International Tables Vol C Tables 4.2.6.8 and 6.1.1.4'
O O 0.0106 0.0060 'International Tables Vol C Tables 4.2.6.8 and 6.1.1.4'
Mn Mn 0.3368 0.7283 'International Tables Vol C Tables 4.2.6.8 and 6.1.1.4'

loop_
_geom_angle_atom_site_label_1
_geom_angle_atom_site_label_2
_geom_angle_atom_site_label_3
_geom_angle
_geom_angle_site_symmetry_1
_geom_angle_site_symmetry_3
_geom_angle_publ_flag
N2 Mn1 N2 106.62(7) . 2_756 ?
N2 Mn1 N1 123.44(5) . 2_756 ?
N2 Mn1 N1 41.52(5) 2_756 2_756 ?
N2 Mn1 N1 41.52(5) . . ?
N2 Mn1 N1 123.44(5) 2_756 . ?
N1 Mn1 N1 160.96(7) 2_756 . ?
N2 Mn1 N3 142.47(5) . 2_756 ?
N2 Mn1 N3 108.86(5) 2_756 2_756 ?
N1 Mn1 N3 91.82(5) 2_756 2_756 ?
N1 Mn1 N3 106.09(5) . 2_756 ?
N2 Mn1 N3 108.85(5) . . ?
N2 Mn1 N3 142.47(5) 2_756 . ?
N1 Mn1 N3 106.09(5) 2_756 . ?
N1 Mn1 N3 91.83(5) . . ?
N3 Mn1 N3 41.86(6) 2_756 . ?
N2 Mn1 Li1 165.42(7) . 2_756 ?
N2 Mn1 Li1 71.57(7) 2_756 2_756 ?
N1 Mn1 Li1 45.71(6) 2_756 2_756 ?
N1 Mn1 Li1 151.48(7) . 2_756 ?
N3 Mn1 Li1 46.13(6) 2_756 2_756 ?
N3 Mn1 Li1 71.00(7) . 2_756 ?
C1 N1 N2 113.11(11) . . ?
C1 N1 Li1 133.80(12) . . ?
N2 N1 Li1 113.00(12) . . ?
C1 N1 Mn1 111.84(9) . . ?
N2 N1 Mn1 67.02(7) . . ?
Li1 N1 Mn1 88.52(9) . . ?
C7 N2 N1 113.67(11) . . ?
C7 N2 Mn1 115.14(9) . . ?
N1 N2 Mn1 71.47(7) . . ?
C13 N3 N3 113.62(13) . 2_756 ?
C13 N3 Mn1 121.33(9) . . ?
N3 N3 Mn1 69.07(3) 2_756 . ?
C13 N3 Li1 132.91(12) . . ?
N3 N3 Li1 110.99(13) 2_756 . ?
Mn1 N3 Li1 88.10(9) . . ?
O1 Li1 N1 138.92(16) . . ?
O1 Li1 N3 129.36(15) . . ?
N1 Li1 N3 91.54(12) . . ?
O1 Li1 C14 91.09(11) . 2_756 ?
N1 Li1 C14 109.48(12) . 2_756 ?
N3 Li1 C14 69.79(9) . 2_756 ?
C19 O1 C22 107.99(14) . . ?
C19 O1 Li1 120.56(14) . . ?
C22 O1 Li1 130.21(14) . . ?
C6 C1 C2 119.00(13) . . ?
C6 C1 N1 123.62(13) . . ?
C2 C1 N1 117.37(13) . . ?
C3 C2 C1 120.33(14) . . ?
C2 C3 C4 120.49(15) . . ?
C5 C4 C3 119.22(14) . . ?
C4 C5 C6 121.08(15) . . ?
C5 C6 C1 119.88(14) . . ?
C8 C7 C12 118.61(13) . . ?
C8 C7 N2 124.39(13) . . ?
C12 C7 N2 116.95(13) . . ?
C9 C8 C7 120.35(14) . . ?
C10 C9 C8 120.55(16) . . ?
C9 C10 C11 119.53(15) . . ?
C12 C11 C10 120.88(15) . . ?
C11 C12 C7 120.02(15) . . ?
N3 C13 C14 123.41(12) . . ?
N3 C13 C18 118.46(13) . . ?
C14 C13 C18 118.11(13) . . ?
C15 C14 C13 120.38(14) . . ?
C15 C14 Li1 127.79(12) . 2_756 ?
C13 C14 Li1 85.08(10) . 2_756 ?
C16 C15 C14 121.03(15) . . ?
C15 C16 C17 118.98(14) . . ?
C18 C17 C16 120.89(14) . . ?
C17 C18 C13 120.59(14) . . ?
O1 C19 C20 107.33(17) . . ?
C19 C20 C21 105.94(18) . . ?
C22 C21 C20 103.96(19) . . ?
O1 C22 C21 104.86(16) . . ?

loop_
_geom_bond_atom_site_label_1
_geom_bond_atom_site_label_2
_geom_bond_distance
_geom_bond_site_symmetry_2
_geom_bond_publ_flag
Mn1 N2 1.9685(12) . ?
Mn1 N2 1.9685(12) 2_756 ?
Mn1 N1 2.0273(12) 2_756 ?
Mn1 N1 2.0274(12) . ?
Mn1 N3 2.0279(12) 2_756 ?
Mn1 N3 2.0279(12) . ?
Mn1 Li1 2.828(3) 2_756 ?
N1 C1 1.4149(18) . ?
N1 N2 1.4173(16) . ?
N1 Li1 2.025(3) . ?
N2 C7 1.4067(18) . ?
N3 C13 1.4004(17) . ?
N3 N3 1.449(2) 2_756 ?
N3 Li1 2.040(3) . ?
Li1 O1 1.902(3) . ?
Li1 C14 2.749(3) 2_756 ?
O1 C19 1.436(2) . ?
O1 C22 1.438(2) . ?
C1 C6 1.396(2) . ?
C1 C2 1.400(2) . ?
C2 C3 1.384(2) . ?
C3 C4 1.388(2) . ?
C4 C5 1.382(2) . ?
C5 C6 1.386(2) . ?
C7 C8 1.399(2) . ?
C7 C12 1.405(2) . ?
C8 C9 1.389(2) . ?
C9 C10 1.377(2) . ?
C10 C11 1.386(3) . ?
C11 C12 1.382(2) . ?
C13 C14 1.405(2) . ?
C13 C18 1.4054(19) . ?
C14 C15 1.389(2) . ?
C14 Li1 2.749(3) 2_756 ?
C15 C16 1.381(2) . ?
C16 C17 1.392(2) . ?
C17 C18 1.381(2) . ?
C19 C20 1.480(3) . ?
C20 C21 1.498(4) . ?
C21 C22 1.491(3) . ?

loop_
_geom_torsion_atom_site_label_1
_geom_torsion_atom_site_label_2
_geom_torsion_atom_site_label_3
_geom_torsion_atom_site_label_4
_geom_torsion
_geom_torsion_site_symmetry_1
_geom_torsion_site_symmetry_2
_geom_torsion_site_symmetry_3
_geom_torsion_site_symmetry_4
_geom_torsion_publ_flag
N2 Mn1 N1 C1 -106.82(12) . . . . ?
N2 Mn1 N1 C1 -30.06(11) 2_756 . . . ?
N1 Mn1 N1 C1 -63.25(9) 2_756 . . . ?
N3 Mn1 N1 C1 96.35(9) 2_756 . . . ?
N3 Mn1 N1 C1 136.32(9) . . . . ?
Li1 Mn1 N1 C1 84.89(17) 2_756 . . . ?
N2 Mn1 N1 N2 76.76(11) 2_756 . . . ?
N1 Mn1 N1 N2 43.57(6) 2_756 . . . ?
N3 Mn1 N1 N2 -156.83(7) 2_756 . . . ?
N3 Mn1 N1 N2 -116.86(7) . . . . ?
Li1 Mn1 N1 N2 -168.29(14) 2_756 . . . ?
N2 Mn1 N1 Li1 115.82(11) . . . . ?
N2 Mn1 N1 Li1 -167.42(9) 2_756 . . . ?
N1 Mn1 N1 Li1 159.39(9) 2_756 . . . ?
N3 Mn1 N1 Li1 -41.01(10) 2_756 . . . ?
N3 Mn1 N1 Li1 -1.04(9) . . . . ?
Li1 Mn1 N1 Li1 -52.5(2) 2_756 . . . ?
C1 N1 N2 C7 -145.01(12) . . . . ?
Li1 N1 N2 C7 32.17(16) . . . . ?
Mn1 N1 N2 C7 110.02(10) . . . . ?
C1 N1 N2 Mn1 104.97(10) . . . . ?
Li1 N1 N2 Mn1 -77.85(11) . . . . ?
N2 Mn1 N2 C7 129.88(11) 2_756 . . . ?
N1 Mn1 N2 C7 87.55(11) 2_756 . . . ?
N1 Mn1 N2 C7 -108.08(12) . . . . ?
N3 Mn1 N2 C7 -69.72(12) 2_756 . . . ?
N3 Mn1 N2 C7 -37.65(11) . . . . ?
Li1 Mn1 N2 C7 49.3(3) 2_756 . . . ?
N2 Mn1 N2 N1 -122.04(8) 2_756 . . . ?
N1 Mn1 N2 N1 -164.37(6) 2_756 . . . ?
N3 Mn1 N2 N1 38.36(11) 2_756 . . . ?
N3 Mn1 N2 N1 70.43(8) . . . . ?
Li1 Mn1 N2 N1 157.4(3) 2_756 . . . ?
N2 Mn1 N3 C13 103.37(11) . . . . ?
N2 Mn1 N3 C13 -56.77(13) 2_756 . . . ?
N1 Mn1 N3 C13 -31.43(11) 2_756 . . . ?
N1 Mn1 N3 C13 142.04(10) . . . . ?
N3 Mn1 N3 C13 -105.63(15) 2_756 . . . ?
Li1 Mn1 N3 C13 -61.21(11) 2_756 . . . ?
N2 Mn1 N3 N3 -151.00(9) . . . 2_756 ?
N2 Mn1 N3 N3 48.86(13) 2_756 . . 2_756 ?
N1 Mn1 N3 N3 74.20(10) 2_756 . . 2_756 ?
N1 Mn1 N3 N3 -112.33(9) . . . 2_756 ?
Li1 Mn1 N3 N3 44.42(10) 2_756 . . 2_756 ?
N2 Mn1 N3 Li1 -37.64(10) . . . . ?
N2 Mn1 N3 Li1 162.21(10) 2_756 . . . ?
N1 Mn1 N3 Li1 -172.44(9) 2_756 . . . ?
N1 Mn1 N3 Li1 1.03(9) . . . . ?
N3 Mn1 N3 Li1 113.36(13) 2_756 . . . ?
Li1 Mn1 N3 Li1 157.78(6) 2_756 . . . ?
C1 N1 Li1 O1 66.6(3) . . . . ?
N2 N1 Li1 O1 -109.8(2) . . . . ?
Mn1 N1 Li1 O1 -174.0(2) . . . . ?
C1 N1 Li1 N3 -118.37(15) . . . . ?
N2 N1 Li1 N3 65.23(14) . . . . ?
Mn1 N1 Li1 N3 1.03(9) . . . . ?
C1 N1 Li1 C14 -49.3(2) . . . 2_756 ?
N2 N1 Li1 C14 134.30(11) . . . 2_756 ?
Mn1 N1 Li1 C14 70.11(10) . . . 2_756 ?
C13 N3 Li1 O1 42.0(3) . . . . ?
N3 N3 Li1 O1 -118.54(18) 2_756 . . . ?
Mn1 N3 Li1 O1 174.76(19) . . . . ?
C13 N3 Li1 N1 -133.83(13) . . . . ?
N3 N3 Li1 N1 65.67(11) 2_756 . . . ?
Mn1 N3 Li1 N1 -1.03(9) . . . . ?
C13 N3 Li1 C14 115.95(14) . . . 2_756 ?
N3 N3 Li1 C14 -44.55(7) 2_756 . . 2_756 ?
Mn1 N3 Li1 C14 -111.25(6) . . . 2_756 ?
N1 Li1 O1 C19 136.9(2) . . . . ?
N3 Li1 O1 C19 -36.7(3) . . . . ?
C14 Li1 O1 C19 -101.13(16) 2_756 . . . ?
N1 Li1 O1 C22 -57.4(3) . . . . ?
N3 Li1 O1 C22 129.0(2) . . . . ?
C14 Li1 O1 C22 64.56(18) 2_756 . . . ?
N2 N1 C1 C6 15.52(19) . . . . ?
Li1 N1 C1 C6 -160.88(16) . . . . ?
Mn1 N1 C1 C6 88.88(14) . . . . ?
N2 N1 C1 C2 -165.79(12) . . . . ?
Li1 N1 C1 C2 17.8(2) . . . . ?
Mn1 N1 C1 C2 -92.43(13) . . . . ?
C6 C1 C2 C3 -1.6(2) . . . . ?
N1 C1 C2 C3 179.67(13) . . . . ?
C1 C2 C3 C4 0.9(2) . . . . ?
C2 C3 C4 C5 0.4(3) . . . . ?
C3 C4 C5 C6 -1.0(3) . . . . ?
C4 C5 C6 C1 0.3(2) . . . . ?
C2 C1 C6 C5 1.0(2) . . . . ?
N1 C1 C6 C5 179.69(13) . . . . ?
N1 N2 C7 C8 23.72(19) . . . . ?
Mn1 N2 C7 C8 103.49(14) . . . . ?
N1 N2 C7 C12 -158.91(12) . . . . ?
Mn1 N2 C7 C12 -79.14(14) . . . . ?
C12 C7 C8 C9 2.7(2) . . . . ?
N2 C7 C8 C9 -179.94(14) . . . . ?
C7 C8 C9 C10 -1.3(2) . . . . ?
C8 C9 C10 C11 -0.9(3) . . . . ?
C9 C10 C11 C12 1.7(3) . . . . ?
C10 C11 C12 C7 -0.3(2) . . . . ?
C8 C7 C12 C11 -1.9(2) . . . . ?
N2 C7 C12 C11 -179.46(14) . . . . ?
N3 N3 C13 C14 22.35(16) 2_756 . . . ?
Mn1 N3 C13 C14 101.38(14) . . . . ?
Li1 N3 C13 C14 -137.76(16) . . . . ?
N3 N3 C13 C18 -159.41(10) 2_756 . . . ?
Mn1 N3 C13 C18 -80.37(14) . . . . ?
Li1 N3 C13 C18 40.5(2) . . . . ?
N3 C13 C14 C15 -179.83(13) . . . . ?
C18 C13 C14 C15 1.9(2) . . . . ?
N3 C13 C14 Li1 -48.34(14) . . . 2_756 ?
C18 C13 C14 Li1 133.41(13) . . . 2_756 ?
C13 C14 C15 C16 -0.6(2) . . . . ?
Li1 C14 C15 C16 -109.76(18) 2_756 . . . ?
C14 C15 C16 C17 -0.8(2) . . . . ?
C15 C16 C17 C18 0.7(2) . . . . ?
C16 C17 C18 C13 0.7(2) . . . . ?
N3 C13 C18 C17 179.68(13) . . . . ?
C14 C13 C18 C17 -2.0(2) . . . . ?
C22 O1 C19 C20 -16.3(2) . . . . ?
Li1 O1 C19 C20 152.31(19) . . . . ?
O1 C19 C20 C21 -3.7(3) . . . . ?
C19 C20 C21 C22 21.2(3) . . . . ?
C19 O1 C22 C21 29.8(2) . . . . ?
Li1 O1 C22 C21 -137.3(2) . . . . ?
C20 C21 C22 O1 -31.1(2) . . . . ?
